data_1560250
loop_
_publ_author_name
'Handelmann, Jens'
'Babu, Chatla Naga'
'Steinert, Henning'
'Schwarz, Christopher'
'Scherpf, Thorsten'
'Kroll, Alexander'
'Gessner, Viktoria H.'

_publ_section_title
;
 Towards the rational design of ylide-substituted phosphines for
 gold(i)-catalysis: from inactive to ppm-level catalysis
;
_journal_issue 12
_journal_name_full 'Chemical Science'
_journal_page_first 4329
_journal_page_last 4337
_journal_paper_doi 10.1039/D1SC00105A
_journal_volume 12
_journal_year 2021
_chemical_formula_moiety 'C37 H42 P2, C7 H8'
_chemical_formula_sum 'C44 H50 P2'
_chemical_formula_weight 640.78
_space_group_crystal_system triclinic
_space_group_IT_number 2
_space_group_name_Hall '-P 1'
_space_group_name_H-M_alt 'P -1'
_atom_sites_solution_hydrogens geom
_audit_creation_method SHELXL-2018/1
_audit_update_record
;
2020-02-10 deposited with the CCDC.	2021-01-29 downloaded from the CCDC.
;
_cell_angle_alpha 93.442(4)
_cell_angle_beta 93.343(4)
_cell_angle_gamma 107.914(4)
_cell_formula_units_Z 2
_cell_length_a 9.3576(5)
_cell_length_b 13.3096(6)
_cell_length_c 14.9346(8)
_cell_measurement_reflns_used 5288
_cell_measurement_temperature 100(2)
_cell_measurement_theta_max 76.1830
_cell_measurement_theta_min 4.3810
_cell_volume 1760.89(16)
_computing_cell_refinement 'CrysAlisPro 1.171.38.46 (Rigaku OD, 2015)'
_computing_data_collection 'CrysAlisPro 1.171.38.46 (Rigaku OD, 2015)'
_computing_data_reduction 'CrysAlisPro 1.171.38.46 (Rigaku OD, 2015)'
_computing_molecular_graphics 'SHELXL-2018/1 (Sheldrick, 2018)'
_computing_structure_refinement 'SHELXL-2018/1 (Sheldrick, 2018)'
_computing_structure_solution 'SHELXL-2018/1 (Sheldrick, 2018)'
_diffrn_ambient_temperature 100(2)
_diffrn_detector_area_resol_mean 10.4409
_diffrn_measured_fraction_theta_full 1.000
_diffrn_measured_fraction_theta_max 0.987
_diffrn_measurement_device_type 'SuperNova, Single source at offset, Atlas'
_diffrn_measurement_method '\w scans'
_diffrn_radiation_type CuK\a
_diffrn_radiation_wavelength 1.54184
_diffrn_reflns_av_R_equivalents 0.0358
_diffrn_reflns_av_unetI/netI 0.0440
_diffrn_reflns_Laue_measured_fraction_full 1.000
_diffrn_reflns_Laue_measured_fraction_max 0.987
_diffrn_reflns_limit_h_max 10
_diffrn_reflns_limit_h_min -11
_diffrn_reflns_limit_k_max 16
_diffrn_reflns_limit_k_min -14
_diffrn_reflns_limit_l_max 18
_diffrn_reflns_limit_l_min -18
_diffrn_reflns_number 14570
_diffrn_reflns_point_group_measured_fraction_full 1.000
_diffrn_reflns_point_group_measured_fraction_max 0.987
_diffrn_reflns_theta_full 67.684
_diffrn_reflns_theta_max 74.992
_diffrn_reflns_theta_min 4.406
_diffrn_source 'micro-focus sealed X-ray tube'
_exptl_absorpt_coefficient_mu 1.334
_exptl_absorpt_correction_T_max 1.000
_exptl_absorpt_correction_T_min 0.664
_exptl_absorpt_correction_type gaussian
_exptl_absorpt_process_details
;
CrysAlisPro 1.171.38.46 (Rigaku Oxford Diffraction, 2015)
Numerical absorption correction based on gaussian integration over
			a multifaceted crystal model
Empirical absorption correction using spherical harmonics,
 implemented in SCALE3 ABSPACK scaling algorithm.
;
_exptl_crystal_colour orange
_exptl_crystal_density_diffrn 1.209
_exptl_crystal_description block
_exptl_crystal_F_000 688
_exptl_crystal_size_max 0.184
_exptl_crystal_size_mid 0.176
_exptl_crystal_size_min 0.153
_refine_diff_density_max 0.331
_refine_diff_density_min -0.381
_refine_diff_density_rms 0.048
_refine_ls_extinction_method none
_refine_ls_goodness_of_fit_ref 1.023
_refine_ls_hydrogen_treatment constr
_refine_ls_matrix_type full
_refine_ls_number_parameters 417
_refine_ls_number_reflns 7169
_refine_ls_number_restraints 0
_refine_ls_restrained_S_all 1.023
_refine_ls_R_factor_all 0.0503
_refine_ls_R_factor_gt 0.0389
_refine_ls_shift/su_max 0.001
_refine_ls_shift/su_mean 0.000
_refine_ls_structure_factor_coef Fsqd
_refine_ls_weighting_details 'w=1/[\s^2^(Fo^2^)+(0.0424P)^2^+0.5684P] where P=(Fo^2^+2Fc^2^)/3'
_refine_ls_weighting_scheme calc
_refine_ls_wR_factor_gt 0.0917
_refine_ls_wR_factor_ref 0.0998
_reflns_Friedel_coverage 0.000
_reflns_number_gt 5955
_reflns_number_total 7169
_reflns_threshold_expression 'I > 2\s(I)'
_cod_data_source_file d1sc00105a2.cif
_cod_data_source_block CS029
_cod_depositor_comments 'Adding full bibliography for 1560241--1560250.cif.'
_cod_database_code 1560250
_shelx_shelxl_version_number 2018/1
_shelx_space_group_comment
;
The symmetry employed for this shelxl refinement is uniquely defined
by the following loop, which should always be used as a source of
symmetry information in preference to the above space-group names.
They are only intended as comments.
;

loop_
_space_group_symop_operation_xyz
'x, y, z'
'-x, -y, -z'

loop_
_atom_site_label
_atom_site_type_symbol
_atom_site_fract_x
_atom_site_fract_y
_atom_site_fract_z
_atom_site_U_iso_or_equiv
_atom_site_adp_type
_atom_site_occupancy
_atom_site_site_symmetry_order
_atom_site_calc_flag
_atom_site_refinement_flags_posn
_atom_site_refinement_flags_adp
_atom_site_refinement_flags_occupancy
_atom_site_disorder_assembly
_atom_site_disorder_group
C1 C 0.59143(17) 0.78524(12) 0.25691(10) 0.0161(3) Uani 1 1 d . . . . .
C2 C 0.65155(17) 0.75019(12) 0.33831(10) 0.0159(3) Uani 1 1 d . . . . .
C3 C 0.58288(18) 0.74386(13) 0.42061(11) 0.0195(3) Uani 1 1 d . . . . .
H3 H 0.494743 0.764561 0.424299 0.023 Uiso 1 1 calc R U . . .
C4 C 0.63971(19) 0.70851(14) 0.49605(11) 0.0228(3) Uani 1 1 d . . . . .
H4 H 0.589694 0.704906 0.549882 0.027 Uiso 1 1 calc R U . . .
C5 C 0.76930(19) 0.67822(14) 0.49378(11) 0.0221(3) Uani 1 1 d . . . . .
H5 H 0.809048 0.654744 0.545626 0.027 Uiso 1 1 calc R U . . .
C6 C 0.83879(18) 0.68315(14) 0.41417(11) 0.0212(3) Uani 1 1 d . . . . .
H6 H 0.926642 0.661962 0.411298 0.025 Uiso 1 1 calc R U . . .
C7 C 0.78243(18) 0.71849(13) 0.33842(11) 0.0183(3) Uani 1 1 d . . . . .
H7 H 0.833432 0.721452 0.284997 0.022 Uiso 1 1 calc R U . . .
C8 C 0.35186(17) 0.81296(13) 0.13647(11) 0.0177(3) Uani 1 1 d . . . . .
C9 C 0.35265(19) 0.91587(14) 0.12225(12) 0.0226(3) Uani 1 1 d . . . . .
H9 H 0.377369 0.968744 0.171243 0.027 Uiso 1 1 calc R U . . .
C10 C 0.3173(2) 0.94104(16) 0.03639(13) 0.0291(4) Uani 1 1 d . . . . .
H10 H 0.319020 1.011259 0.026600 0.035 Uiso 1 1 calc R U . . .
C11 C 0.2795(2) 0.86355(17) -0.03476(12) 0.0311(4) Uani 1 1 d . . . . .
H11 H 0.255357 0.880849 -0.093327 0.037 Uiso 1 1 calc R U . . .
C12 C 0.2768(2) 0.76080(16) -0.02103(12) 0.0284(4) Uani 1 1 d . . . . .
H12 H 0.249861 0.707815 -0.069978 0.034 Uiso 1 1 calc R U . . .
C13 C 0.31349(19) 0.73551(15) 0.06443(11) 0.0231(3) Uani 1 1 d . . . . .
H13 H 0.312420 0.665314 0.073760 0.028 Uiso 1 1 calc R U . . .
C14 C 0.34669(18) 0.86338(13) 0.32847(11) 0.0181(3) Uani 1 1 d . . . . .
C15 C 0.44418(19) 0.96552(14) 0.35017(11) 0.0214(3) Uani 1 1 d . . . . .
H15 H 0.536068 0.988552 0.322231 0.026 Uiso 1 1 calc R U . . .
C16 C 0.40841(19) 1.03431(14) 0.41242(12) 0.0236(4) Uani 1 1 d . . . . .
H16 H 0.475210 1.104184 0.426244 0.028 Uiso 1 1 calc R U . . .
C17 C 0.2755(2) 1.00095(15) 0.45425(11) 0.0233(4) Uani 1 1 d . . . . .
H17 H 0.250928 1.047887 0.496695 0.028 Uiso 1 1 calc R U . . .
C18 C 0.1788(2) 0.89949(15) 0.43412(12) 0.0250(4) Uani 1 1 d . . . . .
H18 H 0.088146 0.876473 0.463249 0.030 Uiso 1 1 calc R U . . .
C19 C 0.21328(19) 0.83046(14) 0.37135(12) 0.0227(3) Uani 1 1 d . . . . .
H19 H 0.145809 0.760779 0.357661 0.027 Uiso 1 1 calc R U . . .
C20 C 0.27314(18) 0.64588(13) 0.25417(10) 0.0177(3) Uani 1 1 d . . . . .
C21 C 0.11802(18) 0.62430(14) 0.23178(12) 0.0226(3) Uani 1 1 d . . . . .
H21 H 0.081274 0.678391 0.210714 0.027 Uiso 1 1 calc R U . . .
C22 C 0.0185(2) 0.52460(15) 0.24028(12) 0.0262(4) Uani 1 1 d . . . . .
H22 H -0.086444 0.511112 0.226592 0.031 Uiso 1 1 calc R U . . .
C23 C 0.0717(2) 0.44422(14) 0.26875(12) 0.0261(4) Uani 1 1 d . . . . .
H23 H 0.003203 0.376076 0.275108 0.031 Uiso 1 1 calc R U . . .
C24 C 0.2249(2) 0.46368(14) 0.28786(11) 0.0229(3) Uani 1 1 d . . . . .
H24 H 0.261581 0.408237 0.305789 0.027 Uiso 1 1 calc R U . . .
C25 C 0.32540(18) 0.56409(13) 0.28090(11) 0.0186(3) Uani 1 1 d . . . . .
H25 H 0.430264 0.576943 0.294454 0.022 Uiso 1 1 calc R U . . .
C26 C 0.77131(18) 0.74544(13) 0.10716(10) 0.0174(3) Uani 1 1 d . . . . .
H26 H 0.872611 0.749826 0.135744 0.021 Uiso 1 1 calc R U . . .
C27 C 0.66623(19) 0.63200(13) 0.10906(11) 0.0205(3) Uani 1 1 d . . . . .
H27A H 0.563814 0.627901 0.084523 0.025 Uiso 1 1 calc R U . . .
H27B H 0.660027 0.613115 0.172142 0.025 Uiso 1 1 calc R U . . .
C28 C 0.7216(2) 0.55226(14) 0.05391(11) 0.0234(3) Uani 1 1 d . . . . .
H28A H 0.819641 0.551326 0.081908 0.028 Uiso 1 1 calc R U . . .
H28B H 0.648685 0.480427 0.054593 0.028 Uiso 1 1 calc R U . . .
C29 C 0.7394(2) 0.58034(15) -0.04323(12) 0.0263(4) Uani 1 1 d . . . . .
H29A H 0.781937 0.530516 -0.075750 0.032 Uiso 1 1 calc R U . . .
H29B H 0.639334 0.572954 -0.073536 0.032 Uiso 1 1 calc R U . . .
C30 C 0.8428(2) 0.69343(15) -0.04695(12) 0.0276(4) Uani 1 1 d . . . . .
H30A H 0.845974 0.711690 -0.110254 0.033 Uiso 1 1 calc R U . . .
H30B H 0.946248 0.698342 -0.023852 0.033 Uiso 1 1 calc R U . . .
C31 C 0.7881(2) 0.77258(14) 0.00902(11) 0.0224(3) Uani 1 1 d . . . . .
H31A H 0.689707 0.773373 -0.018507 0.027 Uiso 1 1 calc R U . . .
H31B H 0.860699 0.844454 0.007901 0.027 Uiso 1 1 calc R U . . .
C32 C 0.88098(17) 0.93555(13) 0.22987(11) 0.0172(3) Uani 1 1 d . . . . .
H32 H 0.925785 0.891592 0.267687 0.021 Uiso 1 1 calc R U . . .
C33 C 0.99491(18) 0.98847(13) 0.16360(11) 0.0187(3) Uani 1 1 d . . . . .
H33A H 1.022991 0.933320 0.127905 0.022 Uiso 1 1 calc R U . . .
H33B H 0.947439 1.025756 0.121469 0.022 Uiso 1 1 calc R U . . .
C34 C 1.13681(18) 1.06742(14) 0.21226(11) 0.0218(3) Uani 1 1 d . . . . .
H34A H 1.205103 1.102304 0.167281 0.026 Uiso 1 1 calc R U . . .
H34B H 1.190035 1.028928 0.249582 0.026 Uiso 1 1 calc R U . . .
C35 C 1.0998(2) 1.15171(14) 0.27220(12) 0.0240(4) Uani 1 1 d . . . . .
H35A H 1.193475 1.199027 0.305189 0.029 Uiso 1 1 calc R U . . .
H35B H 1.056027 1.195214 0.234404 0.029 Uiso 1 1 calc R U . . .
C36 C 0.98843(19) 1.10004(13) 0.33918(11) 0.0214(3) Uani 1 1 d . . . . .
H36A H 0.960416 1.155517 0.374472 0.026 Uiso 1 1 calc R U . . .
H36B H 1.037129 1.063745 0.381559 0.026 Uiso 1 1 calc R U . . .
C37 C 0.84618(18) 1.01993(13) 0.29175(11) 0.0188(3) Uani 1 1 d . . . . .
H37A H 0.790557 1.057984 0.255672 0.023 Uiso 1 1 calc R U . . .
H37B H 0.780248 0.984548 0.337585 0.023 Uiso 1 1 calc R U . . .
P1_1 P 0.40436(4) 0.77808(3) 0.24605(3) 0.01498(9) Uani 1 1 d . . . . .
P2_1 P 0.70172(4) 0.84752(3) 0.16850(3) 0.01566(9) Uani 1 1 d . . . . .
C1_1 C 0.70439(19) 0.35093(15) 0.37368(12) 0.0248(4) Uani 1 1 d . . . . .
C2_1 C 0.6341(2) 0.41580(15) 0.33092(13) 0.0269(4) Uani 1 1 d . . . . .
H2_1 H 0.644418 0.484271 0.358182 0.032 Uiso 1 1 calc R U . . .
C3_1 C 0.5498(2) 0.38156(15) 0.24932(13) 0.0272(4) Uani 1 1 d . . . . .
H3_1 H 0.503584 0.426844 0.220695 0.033 Uiso 1 1 calc R U . . .
C4_1 C 0.5325(2) 0.28176(16) 0.20938(13) 0.0297(4) Uani 1 1 d . . . . .
H4_1 H 0.473742 0.257984 0.153688 0.036 Uiso 1 1 calc R U . . .
C5_1 C 0.6014(2) 0.21672(16) 0.25094(14) 0.0332(4) Uani 1 1 d . . . . .
H5_1 H 0.590220 0.148107 0.223683 0.040 Uiso 1 1 calc R U . . .
C6_1 C 0.6867(2) 0.25156(15) 0.33243(13) 0.0287(4) Uani 1 1 d . . . . .
H6_1 H 0.733760 0.206334 0.360374 0.034 Uiso 1 1 calc R U . . .
C7_1 C 0.7971(3) 0.38909(18) 0.46201(14) 0.0395(5) Uani 1 1 d . . . . .
H7AA_1 H 0.875177 0.456385 0.455704 0.059 Uiso 0.60(6) 1 calc R U P A 1
H7AB_1 H 0.844683 0.336306 0.479474 0.059 Uiso 0.60(6) 1 calc R U P A 1
H7AC_1 H 0.731861 0.399404 0.508361 0.059 Uiso 0.60(6) 1 calc R U P A 1
H7BA_1 H 0.778386 0.330865 0.501398 0.059 Uiso 0.40(6) 1 calc R U P A 2
H7BB_1 H 0.769084 0.447676 0.490789 0.059 Uiso 0.40(6) 1 calc R U P A 2
H7BC_1 H 0.904251 0.413555 0.451353 0.059 Uiso 0.40(6) 1 calc R U P A 2

loop_
_atom_site_aniso_label
_atom_site_aniso_U_11
_atom_site_aniso_U_22
_atom_site_aniso_U_33
_atom_site_aniso_U_23
_atom_site_aniso_U_13
_atom_site_aniso_U_12
C1 0.0148(7) 0.0180(8) 0.0157(7) 0.0020(6) 0.0029(6) 0.0052(6)
C2 0.0158(7) 0.0144(7) 0.0163(7) 0.0010(6) 0.0012(6) 0.0031(6)
C3 0.0191(8) 0.0221(8) 0.0181(8) 0.0010(6) 0.0026(6) 0.0075(6)
C4 0.0253(9) 0.0258(9) 0.0164(8) 0.0029(6) 0.0042(6) 0.0061(7)
C5 0.0239(8) 0.0237(8) 0.0176(8) 0.0054(6) -0.0015(6) 0.0058(7)
C6 0.0173(8) 0.0218(8) 0.0248(8) 0.0064(7) 0.0015(6) 0.0059(6)
C7 0.0171(7) 0.0196(8) 0.0179(8) 0.0041(6) 0.0042(6) 0.0041(6)
C8 0.0127(7) 0.0230(8) 0.0189(8) 0.0037(6) 0.0030(6) 0.0069(6)
C9 0.0237(8) 0.0261(9) 0.0227(8) 0.0058(7) 0.0062(7) 0.0130(7)
C10 0.0324(10) 0.0362(10) 0.0276(9) 0.0133(8) 0.0085(7) 0.0207(8)
C11 0.0327(10) 0.0493(12) 0.0192(8) 0.0115(8) 0.0045(7) 0.0222(9)
C12 0.0269(9) 0.0399(11) 0.0185(8) 0.0007(7) -0.0001(7) 0.0109(8)
C13 0.0211(8) 0.0270(9) 0.0213(8) 0.0029(7) 0.0028(6) 0.0074(7)
C14 0.0180(7) 0.0208(8) 0.0178(7) 0.0026(6) 0.0024(6) 0.0088(6)
C15 0.0175(8) 0.0235(8) 0.0227(8) 0.0001(7) 0.0029(6) 0.0059(7)
C16 0.0226(8) 0.0235(9) 0.0241(8) -0.0035(7) 0.0000(7) 0.0079(7)
C17 0.0271(9) 0.0292(9) 0.0173(8) -0.0002(7) 0.0030(6) 0.0145(7)
C18 0.0251(9) 0.0287(9) 0.0236(8) 0.0035(7) 0.0098(7) 0.0101(7)
C19 0.0226(8) 0.0222(8) 0.0243(8) 0.0034(7) 0.0077(7) 0.0068(7)
C20 0.0181(8) 0.0200(8) 0.0155(7) 0.0019(6) 0.0046(6) 0.0058(6)
C21 0.0176(8) 0.0262(9) 0.0244(8) 0.0039(7) 0.0028(6) 0.0067(7)
C22 0.0179(8) 0.0302(10) 0.0272(9) 0.0009(7) 0.0039(7) 0.0025(7)
C23 0.0261(9) 0.0216(9) 0.0253(9) 0.0010(7) 0.0083(7) -0.0012(7)
C24 0.0284(9) 0.0185(8) 0.0216(8) 0.0028(6) 0.0055(7) 0.0063(7)
C25 0.0192(8) 0.0195(8) 0.0172(7) 0.0008(6) 0.0033(6) 0.0061(6)
C26 0.0184(7) 0.0185(8) 0.0148(7) 0.0007(6) 0.0018(6) 0.0050(6)
C27 0.0221(8) 0.0187(8) 0.0202(8) 0.0014(6) 0.0060(6) 0.0049(7)
C28 0.0282(9) 0.0207(8) 0.0214(8) -0.0001(6) 0.0044(7) 0.0076(7)
C29 0.0329(10) 0.0260(9) 0.0197(8) -0.0026(7) 0.0034(7) 0.0093(8)
C30 0.0345(10) 0.0282(9) 0.0200(8) 0.0011(7) 0.0114(7) 0.0081(8)
C31 0.0275(9) 0.0230(8) 0.0166(8) 0.0025(6) 0.0047(6) 0.0069(7)
C32 0.0160(7) 0.0172(7) 0.0185(7) 0.0017(6) 0.0027(6) 0.0050(6)
C33 0.0175(7) 0.0197(8) 0.0186(8) 0.0010(6) 0.0042(6) 0.0052(6)
C34 0.0183(8) 0.0215(8) 0.0236(8) 0.0009(7) 0.0060(6) 0.0027(6)
C35 0.0233(8) 0.0181(8) 0.0281(9) 0.0003(7) 0.0049(7) 0.0024(7)
C36 0.0225(8) 0.0211(8) 0.0202(8) -0.0018(6) 0.0031(6) 0.0069(7)
C37 0.0169(7) 0.0210(8) 0.0186(8) 0.0008(6) 0.0039(6) 0.0058(6)
P1_1 0.01445(19) 0.01590(19) 0.01541(19) 0.00225(14) 0.00288(14) 0.00544(15)
P2_1 0.01470(19) 0.01730(19) 0.01522(19) 0.00270(14) 0.00290(14) 0.00481(15)
C1_1 0.0205(8) 0.0263(9) 0.0259(9) 0.0053(7) 0.0046(7) 0.0036(7)
C2_1 0.0295(9) 0.0212(9) 0.0294(9) 0.0033(7) 0.0054(7) 0.0062(7)
C3_1 0.0238(9) 0.0304(10) 0.0297(9) 0.0083(8) 0.0047(7) 0.0099(7)
C4_1 0.0277(9) 0.0333(10) 0.0262(9) 0.0017(8) -0.0004(7) 0.0073(8)
C5_1 0.0388(11) 0.0248(10) 0.0357(11) -0.0017(8) 0.0035(8) 0.0101(8)
C6_1 0.0270(9) 0.0282(9) 0.0344(10) 0.0077(8) 0.0045(7) 0.0127(8)
C7_1 0.0404(12) 0.0396(12) 0.0337(11) 0.0048(9) -0.0067(9) 0.0069(9)

loop_
_atom_type_symbol
_atom_type_description
_atom_type_scat_dispersion_real
_atom_type_scat_dispersion_imag
_atom_type_scat_source
C C 0.0181 0.0091 'International Tables Vol C Tables 4.2.6.8 and 6.1.1.4'
H H 0.0000 0.0000 'International Tables Vol C Tables 4.2.6.8 and 6.1.1.4'
P P 0.2955 0.4335 'International Tables Vol C Tables 4.2.6.8 and 6.1.1.4'

loop_
_geom_angle_atom_site_label_1
_geom_angle_atom_site_label_2
_geom_angle_atom_site_label_3
_geom_angle
_geom_angle_site_symmetry_1
_geom_angle_site_symmetry_3
_geom_angle_publ_flag
C2 C1 P1_1 119.35(11) . . ?
C2 C1 P2_1 125.30(11) . . ?
P1_1 C1 P2_1 115.12(9) . . ?
C7 C2 C3 115.40(14) . . ?
C7 C2 C1 121.35(14) . . ?
C3 C2 C1 123.24(14) . . ?
C4 C3 C2 122.30(15) . . ?
C3 C4 C5 120.71(15) . . ?
C6 C5 C4 118.37(15) . . ?
C5 C6 C7 121.18(15) . . ?
C6 C7 C2 122.03(15) . . ?
C13 C8 C9 119.58(15) . . ?
C13 C8 P1_1 118.88(13) . . ?
C9 C8 P1_1 121.52(13) . . ?
C10 C9 C8 120.07(17) . . ?
C11 C10 C9 119.89(18) . . ?
C10 C11 C12 120.42(17) . . ?
C11 C12 C13 119.91(18) . . ?
C12 C13 C8 120.13(17) . . ?
C15 C14 C19 118.80(15) . . ?
C15 C14 P1_1 117.45(12) . . ?
C19 C14 P1_1 123.73(13) . . ?
C14 C15 C16 120.64(16) . . ?
C17 C16 C15 120.04(17) . . ?
C18 C17 C16 119.84(16) . . ?
C17 C18 C19 120.45(16) . . ?
C18 C19 C14 120.21(16) . . ?
C25 C20 C21 118.85(15) . . ?
C25 C20 P1_1 120.54(12) . . ?
C21 C20 P1_1 120.60(13) . . ?
C22 C21 C20 120.35(16) . . ?
C21 C22 C23 120.21(16) . . ?
C24 C23 C22 119.85(16) . . ?
C23 C24 C25 120.28(16) . . ?
C24 C25 C20 120.39(15) . . ?
C27 C26 C31 109.31(13) . . ?
C27 C26 P2_1 113.25(11) . . ?
C31 C26 P2_1 108.32(11) . . ?
C26 C27 C28 111.70(13) . . ?
C29 C28 C27 111.48(14) . . ?
C30 C29 C28 110.93(15) . . ?
C29 C30 C31 111.27(15) . . ?
C30 C31 C26 112.40(14) . . ?
C37 C32 C33 110.29(13) . . ?
C37 C32 P2_1 109.39(10) . . ?
C33 C32 P2_1 110.98(11) . . ?
C34 C33 C32 111.71(13) . . ?
C33 C34 C35 111.72(14) . . ?
C36 C35 C34 110.50(14) . . ?
C35 C36 C37 111.61(14) . . ?
C36 C37 C32 112.56(13) . . ?
C1 P1_1 C8 111.48(7) . . ?
C1 P1_1 C20 114.41(8) . . ?
C8 P1_1 C20 103.89(8) . . ?
C1 P1_1 C14 115.66(8) . . ?
C8 P1_1 C14 105.92(7) . . ?
C20 P1_1 C14 104.41(7) . . ?
C1 P2_1 C32 103.92(7) . . ?
C1 P2_1 C26 108.17(7) . . ?
C32 P2_1 C26 101.05(7) . . ?
C6_1 C1_1 C2_1 118.15(17) . . ?
C6_1 C1_1 C7_1 121.32(17) . . ?
C2_1 C1_1 C7_1 120.53(18) . . ?
C3_1 C2_1 C1_1 120.83(17) . . ?
C4_1 C3_1 C2_1 120.21(17) . . ?
C3_1 C4_1 C5_1 119.58(18) . . ?
C4_1 C5_1 C6_1 120.06(18) . . ?
C1_1 C6_1 C5_1 121.17(17) . . ?

loop_
_geom_bond_atom_site_label_1
_geom_bond_atom_site_label_2
_geom_bond_distance
_geom_bond_site_symmetry_2
_geom_bond_publ_flag
C1 C2 1.470(2) . ?
C1 P1_1 1.7211(15) . ?
C1 P2_1 1.8054(16) . ?
C2 C7 1.413(2) . ?
C2 C3 1.415(2) . ?
C3 C4 1.386(2) . ?
C4 C5 1.392(2) . ?
C5 C6 1.383(2) . ?
C6 C7 1.388(2) . ?
C8 C13 1.394(2) . ?
C8 C9 1.396(2) . ?
C8 P1_1 1.8090(16) . ?
C9 C10 1.391(2) . ?
C10 C11 1.385(3) . ?
C11 C12 1.388(3) . ?
C12 C13 1.390(2) . ?
C14 C15 1.391(2) . ?
C14 C19 1.397(2) . ?
C14 P1_1 1.8390(16) . ?
C15 C16 1.392(2) . ?
C16 C17 1.385(2) . ?
C17 C18 1.378(3) . ?
C18 C19 1.393(2) . ?
C20 C25 1.393(2) . ?
C20 C21 1.406(2) . ?
C20 P1_1 1.8255(17) . ?
C21 C22 1.385(2) . ?
C22 C23 1.390(3) . ?
C23 C24 1.385(3) . ?
C24 C25 1.391(2) . ?
C26 C27 1.530(2) . ?
C26 C31 1.536(2) . ?
C26 P2_1 1.8904(16) . ?
C27 C28 1.535(2) . ?
C28 C29 1.525(2) . ?
C29 C30 1.525(3) . ?
C30 C31 1.531(2) . ?
C32 C37 1.535(2) . ?
C32 C33 1.535(2) . ?
C32 P2_1 1.8733(16) . ?
C33 C34 1.527(2) . ?
C34 C35 1.528(2) . ?
C35 C36 1.524(2) . ?
C36 C37 1.529(2) . ?
C1_1 C6_1 1.383(3) . ?
C1_1 C2_1 1.397(3) . ?
C1_1 C7_1 1.505(3) . ?
C2_1 C3_1 1.384(3) . ?
C3_1 C4_1 1.381(3) . ?
C4_1 C5_1 1.382(3) . ?
C5_1 C6_1 1.387(3) . ?
